data_1007034
loop_
_publ_author_name
'Durif, A'
'Marin, C'
'Bassi, G'

_publ_section_title
;
Donnees cristallographiques sur Ba (N H~4~) P~3~ O~9~ (H~2~ O) et Ba Tl
P~3~ O~9~ (H~2~ O). Structure cristalline de Ba (N H~4~) P~3~ O~9~
(H~2~ O)
;
_journal_coden_ASTM BUFCAE
_journal_name_full
;
Bulletin de la Societe Francaise de Mineralogie et de Cristallographie
(72,1949-100,1977)
;
_journal_page_first 19
_journal_page_last 24
_journal_volume 98
_journal_year 1975
_chemical_formula_structural 'Ba (N H4) P3 O9 (H2 O)'
_chemical_formula_sum 'Ba H6 N O10 P3'
_chemical_name_systematic 'Barium ammonium cyclo-triphosphate hydrate'
_space_group_IT_number 14
_symmetry_cell_setting monoclinic
_symmetry_Int_Tables_number 14
_symmetry_space_group_name_Hall '-P 2yn'
_symmetry_space_group_name_H-M 'P 1 21/n 1'
_cell_angle_alpha 90
_cell_angle_beta 101.05(5)
_cell_angle_gamma 90
_cell_formula_units_Z 4
_cell_length_a 11.70(1)
_cell_length_b 12.12(1)
_cell_length_c 7.559(8)
_cell_volume 1052.0
_refine_ls_R_factor_all 0.058
_cod_original_formula_sum 'H6 Ba N O10 P3'
_cod_database_code 1007034
_cod_depositor_comments
;
 Removing dummy H atoms since the hydrogen atoms they represent are already
 marked using the _atom_site_attached_hydrogens data item.

 Antanas Vaitkus,
 2017-09-11
;

loop_
_symmetry_equiv_pos_as_xyz
x,y,z
1/2+x,1/2-y,1/2+z
-x,-y,-z
1/2-x,1/2+y,1/2-z

loop_
_atom_site_label
_atom_site_type_symbol
_atom_site_symmetry_multiplicity
_atom_site_Wyckoff_symbol
_atom_site_fract_x
_atom_site_fract_y
_atom_site_fract_z
_atom_site_occupancy
_atom_site_attached_hydrogens
_atom_site_calc_flag
Ba1 Ba2+ 4 e 0.12532(4) 0.07340(4) 0.24255(6) 1. 0 d
P1 P5+ 4 e 0.07915(17) 0.17346(16) 0.74102(25) 1. 0 d
P2 P5+ 4 e 0.42690(19) 0.13871(18) 0.24957(29) 1. 0 d
P3 P5+ 4 e 0.14876(17) 0.34727(16) -0.00273(26) 1. 0 d
O1 O2- 4 e 0.04103(56) 0.40992(47) 0.87519(88) 1. 0 d
O2 O2- 4 e 0.17390(49) 0.25283(46) 0.86072(79) 1. 0 d
O3 O2- 4 e 0.48118(52) 0.24039(50) 0.15609(83) 1. 0 d
O4 O2- 4 e 0.13103(57) 0.12985(56) 0.59375(86) 1. 0 d
O5 O2- 4 e 0.03118(58) 0.09834(50) 0.86435(89) 1. 0 d
O6 O2- 4 e 0.34433(65) 0.17607(70) 0.35837(115) 1. 0 d
O7 O2- 4 e 0.38530(96) 0.05480(75) 0.10854(114) 1. 0 d
O8 O2- 4 e 0.10995(60) 0.29545(56) 0.15333(85) 1. 0 d
O9 O2- 4 e 0.24853(62) 0.42434(51) 0.02559(10) 1. 0 d
O10 O2- 4 e 0.40345(57) 0.36649(60) 0.78512(90) 1. 2 d
N1 N3- 4 e 0.39001(70) 0.13193(72) 0.75624(108) 1. 4 d

loop_
_atom_type_symbol
_atom_type_oxidation_number
Ba2+ 2.000
P5+ 5.000
O2- -2.000
N3- -3.000
